data_4513747
loop_
_publ_author_name
'Xu, Yali'
'Liao, Yuting'
'Lin, Lili'
'Zhou, Yuhang'
'Li, Jun'
'Liu, Xiaohua'
'Feng, Xiaoming'

_publ_section_title
;
 Catalytic Asymmetric Inverse-Electron Demand 1,3-Dipolar Cycloaddition of
 Isoquinolinium Methylides with Enecarbamates by a
 ChiralN,N&#x2032;-Dioxide/Ag(I) Complex
;
_journal_issue 2
_journal_name_full 'ACS Catalysis'
_journal_page_first 589
_journal_paper_doi 10.1021/acscatal.5b02178
_journal_volume 6
_journal_year 2016
_chemical_absolute_configuration rmad
_chemical_formula_moiety 'C22 H13 F5 N4 O2'
_chemical_formula_sum 'C22 H13 F5 N4 O2'
_chemical_formula_weight 460.36
_space_group_crystal_system monoclinic
_space_group_IT_number 4
_space_group_name_Hall 'P 2yb'
_space_group_name_H-M_alt 'P 1 21 1'
_symmetry_space_group_name_Hall 'P 2yb'
_symmetry_space_group_name_H-M 'P 1 21 1'
_atom_sites_solution_hydrogens geom
_atom_sites_solution_primary direct
_audit_creation_date 2015-07-13
_audit_creation_method
;
Olex2 1.2
(compiled 2015.01.26 svn.r3150 for OlexSys, GUI svn.r4998)
;
_cell_angle_alpha 90
_cell_angle_beta 101.4445(17)
_cell_angle_gamma 90
_cell_formula_units_Z 2
_cell_length_a 7.91984(13)
_cell_length_b 7.77745(13)
_cell_length_c 16.8551(3)
_cell_measurement_reflns_used 4872
_cell_measurement_temperature 293
_cell_measurement_theta_max 72.3860
_cell_measurement_theta_min 5.3410
_cell_volume 1017.57(3)
_computing_cell_refinement
;
CrysAlisPro, Agilent Technologies,
Version 1.171.37.35 (release 13-08-2014 CrysAlis171 .NET)
(compiled Aug 13 2014,18:06:01)
;
_computing_data_collection
;
CrysAlisPro, Agilent Technologies,
Version 1.171.37.35 (release 13-08-2014 CrysAlis171 .NET)
(compiled Aug 13 2014,18:06:01)
;
_computing_data_reduction
;
CrysAlisPro, Agilent Technologies,
Version 1.171.37.35 (release 13-08-2014 CrysAlis171 .NET)
(compiled Aug 13 2014,18:06:01)
;
_computing_molecular_graphics 'Olex2 (Dolomanov et al., 2009)'
_computing_publication_material 'Olex2 (Dolomanov et al., 2009)'
_computing_structure_refinement 'ShelXL (Sheldrick, 2008)'
_computing_structure_solution 'ShelXT (Sheldrick, 2015)'
_diffrn_ambient_temperature 293
_diffrn_detector 'CCD plate'
_diffrn_detector_area_resol_mean 15.9595
_diffrn_detector_type EosS2
_diffrn_measured_fraction_theta_full 0.999
_diffrn_measured_fraction_theta_max 0.999
_diffrn_measurement_details
;
  1 omega   20.00  104.00   1.0000    1.0000
omega____ theta____ kappa____ phi______ frames
    -       36.2921   57.0000  -90.0000 84

  2 omega   10.00  104.00   1.0000    1.0000
omega____ theta____ kappa____ phi______ frames
    -       36.2921   77.0000   90.0000 94

  3 omega   20.00  104.00   1.0000    1.0000
omega____ theta____ kappa____ phi______ frames
    -       36.2921   57.0000   60.0000 84

  4 omega  -31.00   53.00   1.0000    1.0000
omega____ theta____ kappa____ phi______ frames
    -       36.2921  -57.0000  120.0000 84

  5 omega  -31.00   63.00   1.0000    1.0000
omega____ theta____ kappa____ phi______ frames
    -       36.2921  -77.0000  -30.0000 94

  6 omega   20.00  104.00   1.0000    1.0000
omega____ theta____ kappa____ phi______ frames
    -       36.2921   57.0000 -150.0000 84

  7 omega    1.00   75.00   1.0000    1.0000
omega____ theta____ kappa____ phi______ frames
    -       36.2921  -99.0000    0.0000 74

  8 omega   23.00   90.00   1.0000    1.0000
omega____ theta____ kappa____ phi______ frames
    -       36.2921 -125.0000 -160.0000 67

  9 omega   23.00   90.00   1.0000    1.0000
omega____ theta____ kappa____ phi______ frames
    -       36.2921 -125.0000  -60.0000 67

 10 omega   40.00   98.00   1.0000   30.0000
omega____ theta____ kappa____ phi______ frames
    -      108.0000  -45.0000  -90.0000 58

 11 omega   39.00  109.00   1.0000   30.0000
omega____ theta____ kappa____ phi______ frames
    -      108.0000  -94.0000  -60.0000 70

 12 omega  100.00  178.00   1.0000   30.0000
omega____ theta____ kappa____ phi______ frames
    -      108.0000  111.0000 -180.0000 78

 13 omega   39.00  109.00   1.0000   30.0000
omega____ theta____ kappa____ phi______ frames
    -      108.0000  -94.0000   30.0000 70

 14 omega   91.00  176.00   1.0000   30.0000
omega____ theta____ kappa____ phi______ frames
    -      108.0000   45.0000   30.0000 85

 15 omega   40.00   98.00   1.0000   30.0000
omega____ theta____ kappa____ phi______ frames
    -      108.0000  -45.0000   30.0000 58

 16 omega   38.00   91.00   1.0000   30.0000
omega____ theta____ kappa____ phi______ frames
    -      108.0000  -30.0000  -30.0000 53

 17 omega   40.00   98.00   1.0000   30.0000
omega____ theta____ kappa____ phi______ frames
    -      108.0000  -45.0000 -150.0000 58

 18 omega   38.00   91.00   1.0000   30.0000
omega____ theta____ kappa____ phi______ frames
    -      108.0000  -30.0000  120.0000 53

 19 omega   38.00  116.00   1.0000   30.0000
omega____ theta____ kappa____ phi______ frames
    -      108.0000 -111.0000  -90.0000 78

 20 omega   39.00  109.00   1.0000   30.0000
omega____ theta____ kappa____ phi______ frames
    -      108.0000  -94.0000   90.0000 70

 21 omega   38.00   91.00   1.0000   30.0000
omega____ theta____ kappa____ phi______ frames
    -      108.0000  -30.0000  -60.0000 53

 22 omega   38.00   91.00   1.0000   30.0000
omega____ theta____ kappa____ phi______ frames
    -      108.0000  -30.0000   90.0000 53

 23 omega   40.00  135.00   1.0000   30.0000
omega____ theta____ kappa____ phi______ frames
    -      108.0000  -77.0000  120.0000 95

 24 omega   39.00  177.00   1.0000   30.0000
omega____ theta____ kappa____ phi______ frames
    -      108.0000    0.0000 -180.0000 138

 25 omega  -31.00   53.00   1.0000    1.0000
omega____ theta____ kappa____ phi______ frames
    -       36.2921  -57.0000   30.0000 84

 26 omega  -33.00   55.00   1.0000    1.0000
omega____ theta____ kappa____ phi______ frames
    -       36.2921  -38.0000 -180.0000 88

 27 omega   10.00  104.00   1.0000    1.0000
omega____ theta____ kappa____ phi______ frames
    -       36.2921   77.0000  150.0000 94

 28 omega   20.00  104.00   1.0000    1.0000
omega____ theta____ kappa____ phi______ frames
    -       36.2921   57.0000  -60.0000 84

 29 omega   10.00  104.00   1.0000    1.0000
omega____ theta____ kappa____ phi______ frames
    -       36.2921   76.0000 -150.0000 94

 30 omega   10.00  104.00   1.0000    1.0000
omega____ theta____ kappa____ phi______ frames
    -       36.2921   77.0000    0.0000 94

 31 omega   10.00  104.00   1.0000    1.0000
omega____ theta____ kappa____ phi______ frames
    -       36.2921   77.0000  -30.0000 94
;
_diffrn_measurement_device 'four-circle diffractometer'
_diffrn_measurement_device_type 'New Gemini, Dual, Cu at zero, EosS2'
_diffrn_measurement_method '\w scans'
_diffrn_orient_matrix_UB_11 0.1256158000
_diffrn_orient_matrix_UB_12 0.1011276000
_diffrn_orient_matrix_UB_13 0.0649043000
_diffrn_orient_matrix_UB_21 -0.0627286000
_diffrn_orient_matrix_UB_22 0.1696487000
_diffrn_orient_matrix_UB_23 -0.0431372000
_diffrn_orient_matrix_UB_31 -0.1402804000
_diffrn_orient_matrix_UB_32 0.0147106000
_diffrn_orient_matrix_UB_33 0.0512310000
_diffrn_radiation_monochromator graphite
_diffrn_radiation_probe x-ray
_diffrn_radiation_type CuK\a
_diffrn_radiation_wavelength 1.54184
_diffrn_reflns_av_R_equivalents 0.0406
_diffrn_reflns_av_unetI/netI 0.0291
_diffrn_reflns_laue_measured_fraction_full 0.999
_diffrn_reflns_laue_measured_fraction_max 0.999
_diffrn_reflns_limit_h_max 7
_diffrn_reflns_limit_h_min -9
_diffrn_reflns_limit_k_max 9
_diffrn_reflns_limit_k_min -9
_diffrn_reflns_limit_l_max 20
_diffrn_reflns_limit_l_min -16
_diffrn_reflns_number 10707
_diffrn_reflns_point_group_measured_fraction_full 0.997
_diffrn_reflns_point_group_measured_fraction_max 0.997
_diffrn_reflns_theta_full 67.046
_diffrn_reflns_theta_max 67.046
_diffrn_reflns_theta_min 5.355
_diffrn_source 'Enhance (Cu) X-ray Source'
_exptl_absorpt_coefficient_mu 1.135
_exptl_absorpt_correction_T_max 1.00000
_exptl_absorpt_correction_T_min 0.45851
_exptl_absorpt_correction_type multi-scan
_exptl_absorpt_process_details
;
CrysAlisPro, Agilent Technologies,
Version 1.171.37.35 (release 13-08-2014 CrysAlis171 .NET)
(compiled Aug 13 2014,18:06:01)
Empirical absorption correction using spherical harmonics,
 implemented in SCALE3 ABSPACK scaling algorithm.
;
_exptl_crystal_colour 'clear light colourless'
_exptl_crystal_colour_lustre clear
_exptl_crystal_colour_modifier light
_exptl_crystal_colour_primary colourless
_exptl_crystal_density_diffrn 1.503
_exptl_crystal_description
;
;
_exptl_crystal_F_000 468
_exptl_crystal_size_max 0.6
_exptl_crystal_size_mid 0.3
_exptl_crystal_size_min 0.06
_refine_diff_density_max 0.195
_refine_diff_density_min -0.182
_refine_diff_density_rms 0.048
_refine_ls_abs_structure_details
;
 Flack x determined using 1352 quotients [(I+)-(I-)]/[(I+)+(I-)]
 (Parsons, Flack and Wagner, Acta Cryst. B69 (2013) 249-259).
;
_refine_ls_abs_structure_Flack 0.01(10)
_refine_ls_extinction_method none
_refine_ls_goodness_of_fit_ref 1.042
_refine_ls_hydrogen_treatment constr
_refine_ls_matrix_type full
_refine_ls_number_parameters 298
_refine_ls_number_reflns 3630
_refine_ls_number_restraints 1
_refine_ls_restrained_S_all 1.042
_refine_ls_R_factor_all 0.0555
_refine_ls_R_factor_gt 0.0502
_refine_ls_shift/su_max 0.000
_refine_ls_shift/su_mean 0.000
_refine_ls_structure_factor_coef Fsqd
_refine_ls_weighting_details 'w=1/[\s^2^(Fo^2^)+(0.1078P)^2^] where P=(Fo^2^+2Fc^2^)/3'
_refine_ls_weighting_scheme calc
_refine_ls_wR_factor_gt 0.1350
_refine_ls_wR_factor_ref 0.1418
_reflns_Friedel_coverage 0.846
_reflns_friedel_fraction_full 0.995
_reflns_friedel_fraction_max 0.995
_reflns_number_gt 3193
_reflns_number_total 3630
_reflns_threshold_expression 'I > 2\s(I)'
_cod_data_source_file cs5b02178_si_002.cif
_cod_data_source_block fxm-xyl-eape
_cod_depositor_comments 'Adding full bibliography for 4513747.cif.'
_cod_database_code 4513747
_shelx_space_group_comment
;
The symmetry employed for this shelxl refinement is uniquely defined
by the following loop, which should always be used as a source of
symmetry information in preference to the above space-group names.
They are only intended as comments.
;
_reflns_odcompleteness_completeness 99.95
_reflns_odcompleteness_iscentric 1
_reflns_odcompleteness_theta 66.97
_olex2_refinement_description
;
1. Fixed Uiso
 At 1.2 times of:
  All C(H) groups, All C(H,H) groups, All N(H) groups
2.a Ternary CH refined with riding coordinates:
 C00F(H00F), C00G(H00G)
2.b Secondary CH2 refined with riding coordinates:
 C00V(H00A,H00B), C00X(H00C,H00D)
2.c Aromatic/amide H refined with riding coordinates:
 N003(H003), C00L(H00L), C00N(H00N), C00P(H00P), C00S(H00S), C00T(H00T),
 C00U(H00U)
;
_shelx_shelxl_version_number 2014/7
_olex2_date_sample_data_collection 2015-07-10
_olex2_submission_special_instructions 'No special instructions were received'

loop_
_space_group_symop_operation_xyz
'x, y, z'
'-x, y+1/2, -z'

loop_
_atom_site_label
_atom_site_type_symbol
_atom_site_fract_x
_atom_site_fract_y
_atom_site_fract_z
_atom_site_U_iso_or_equiv
_atom_site_adp_type
_atom_site_occupancy
_atom_site_site_symmetry_order
_atom_site_calc_flag
_atom_site_refinement_flags_posn
O001 O 0.6749(3) 0.4098(5) 0.34549(15) 0.0689(7) Uani 1 1 d .
O002 O 0.4930(4) 0.4145(5) 0.43266(18) 0.0810(9) Uani 1 1 d .
N003 N 0.7686(3) 0.5002(4) 0.47208(16) 0.0505(6) Uani 1 1 d .
H003 H 0.8698 0.5028 0.4607 0.061 Uiso 1 1 calc R
N004 N 0.7636(4) 0.4876(4) 0.68563(18) 0.0595(7) Uani 1 1 d .
F005 F 0.6493(5) 0.0279(6) 0.2343(3) 0.1161(13) Uani 1 1 d .
F006 F 0.7293(6) 0.2547(8) -0.0103(2) 0.1274(16) Uani 1 1 d .
F007 F 0.6311(6) 0.5666(7) 0.0318(3) 0.1231(14) Uani 1 1 d .
F008 F 0.5341(5) 0.6115(5) 0.1740(3) 0.1143(12) Uani 1 1 d .
F009 F 0.7382(6) -0.0121(6) 0.0896(4) 0.1352(16) Uani 1 1 d .
C00A C 0.6334(4) 0.4409(5) 0.4184(2) 0.0578(8) Uani 1 1 d .
C00B C 0.9147(4) 0.7305(5) 0.7517(2) 0.0551(7) Uani 1 1 d .
C00C C 0.8087(5) 0.2571(5) 0.5918(2) 0.0624(9) Uani 1 1 d .
N00D N 0.8994(6) 0.1519(5) 0.5803(3) 0.0838(11) Uani 1 1 d .
C00E C 0.8615(5) 0.6751(6) 0.8228(2) 0.0634(9) Uani 1 1 d .
C00F C 0.9133(4) 0.5974(5) 0.6868(2) 0.0569(8) Uani 1 1 d .
H00F H 1.0178 0.5273 0.7009 0.068 Uiso 1 1 calc R
C00G C 0.7404(5) 0.5599(4) 0.5495(2) 0.0525(7) Uani 1 1 d .
H00G H 0.6402 0.6365 0.5402 0.063 Uiso 1 1 calc R
C00H C 0.5213(5) 0.3665(5) 0.5997(2) 0.0606(8) Uani 1 1 d .
N00I N 0.3812(5) 0.3446(6) 0.6009(3) 0.0872(13) Uani 1 1 d .
C00J C 0.5860(5) 0.3212(6) 0.2088(2) 0.0660(10) Uani 1 1 d .
C00K C 0.6410(5) 0.1626(7) 0.1851(3) 0.0750(11) Uani 1 1 d .
C00L C 0.7398(5) 0.4170(6) 0.7580(2) 0.0653(9) Uani 1 1 d .
H00L H 0.6873 0.3102 0.7589 0.078 Uiso 1 1 calc R
C00M C 0.7066(4) 0.4105(4) 0.6076(2) 0.0517(7) Uani 1 1 d .
C00N C 0.9698(4) 0.8980(5) 0.7456(2) 0.0624(8) Uani 1 1 d .
H00N H 1.0043 0.9337 0.6987 0.075 Uiso 1 1 calc R
C00O C 0.6805(6) 0.2765(8) 0.0604(3) 0.0820(13) Uani 1 1 d .
C00P C 0.8660(6) 0.7928(8) 0.8855(3) 0.0803(13) Uani 1 1 d .
H00P H 0.8315 0.7584 0.9326 0.096 Uiso 1 1 calc R
C00Q C 0.6871(6) 0.1403(7) 0.1110(3) 0.0818(12) Uani 1 1 d .
C00R C 0.5824(5) 0.4555(7) 0.1544(3) 0.0738(10) Uani 1 1 d .
C00S C 0.7930(6) 0.5038(7) 0.8257(2) 0.0730(10) Uani 1 1 d .
H00S H 0.7862 0.4545 0.8752 0.088 Uiso 1 1 calc R
C00T C 0.9204(6) 0.9585(8) 0.8788(3) 0.0883(15) Uani 1 1 d .
H00T H 0.9216 1.0353 0.9212 0.106 Uiso 1 1 calc R
C00U C 0.9741(6) 1.0128(7) 0.8087(3) 0.0794(12) Uani 1 1 d .
H00U H 1.0123 1.1248 0.8045 0.095 Uiso 1 1 calc R
C00V C 0.8931(6) 0.6572(6) 0.5980(2) 0.0702(10) Uani 1 1 d .
H00A H 0.8724 0.7801 0.5939 0.084 Uiso 1 1 calc R
H00B H 0.9967 0.6319 0.5777 0.084 Uiso 1 1 calc R
C00W C 0.6294(6) 0.4332(8) 0.0812(3) 0.0796(12) Uani 1 1 d .
C00X C 0.5289(6) 0.3449(9) 0.2869(3) 0.0872(16) Uani 1 1 d .
H00C H 0.4341 0.4261 0.2803 0.105 Uiso 1 1 calc R
H00D H 0.4903 0.2363 0.3052 0.105 Uiso 1 1 calc R

loop_
_atom_site_aniso_label
_atom_site_aniso_U_11
_atom_site_aniso_U_22
_atom_site_aniso_U_33
_atom_site_aniso_U_23
_atom_site_aniso_U_13
_atom_site_aniso_U_12
O001 0.0555(13) 0.111(2) 0.0436(12) -0.0082(12) 0.0179(10) -0.0193(14)
O002 0.0584(14) 0.133(3) 0.0570(15) -0.0137(15) 0.0252(12) -0.0262(17)
N003 0.0491(12) 0.0628(14) 0.0422(13) 0.0003(11) 0.0151(10) -0.0025(11)
N004 0.0689(17) 0.0700(16) 0.0442(14) 0.0015(12) 0.0218(12) -0.0106(14)
F005 0.093(2) 0.128(3) 0.122(3) 0.048(2) 0.0098(19) -0.0114(19)
F006 0.128(3) 0.203(5) 0.0606(17) -0.022(2) 0.0423(18) -0.009(3)
F007 0.122(3) 0.151(3) 0.097(2) 0.057(2) 0.023(2) 0.000(2)
F008 0.110(2) 0.105(2) 0.135(3) -0.018(2) 0.043(2) 0.0076(19)
F009 0.128(3) 0.117(3) 0.167(4) -0.042(3) 0.043(3) 0.008(2)
C00A 0.0526(17) 0.076(2) 0.0464(16) 0.0000(15) 0.0152(13) -0.0075(15)
C00B 0.0420(14) 0.077(2) 0.0451(16) -0.0002(14) 0.0062(12) 0.0041(14)
C00C 0.068(2) 0.066(2) 0.061(2) 0.0132(16) 0.0312(16) 0.0052(17)
N00D 0.097(3) 0.077(2) 0.088(3) 0.0193(19) 0.045(2) 0.027(2)
C00E 0.0500(16) 0.096(3) 0.0449(18) 0.0020(16) 0.0112(13) 0.0096(16)
C00F 0.0526(17) 0.074(2) 0.0471(17) 0.0041(15) 0.0180(14) -0.0031(15)
C00G 0.0601(18) 0.0551(16) 0.0456(16) 0.0037(12) 0.0187(14) -0.0016(13)
C00H 0.068(2) 0.0652(18) 0.0559(18) -0.0157(14) 0.0307(16) -0.0105(15)
N00I 0.073(2) 0.114(3) 0.086(3) -0.033(2) 0.042(2) -0.030(2)
C00J 0.0486(17) 0.105(3) 0.0446(17) -0.0081(17) 0.0088(13) -0.0164(17)
C00K 0.0558(19) 0.097(3) 0.068(2) 0.012(2) 0.0011(17) -0.0113(19)
C00L 0.069(2) 0.076(2) 0.0564(19) 0.0154(16) 0.0260(16) -0.0027(17)
C00M 0.0573(17) 0.0534(16) 0.0499(16) 0.0005(12) 0.0238(13) -0.0025(13)
C00N 0.0510(16) 0.077(2) 0.0562(18) 0.0002(15) 0.0048(14) 0.0039(16)
C00O 0.069(2) 0.127(4) 0.051(2) -0.012(2) 0.0149(17) -0.010(2)
C00P 0.066(2) 0.125(4) 0.053(2) -0.011(2) 0.0202(17) 0.004(2)
C00Q 0.065(2) 0.096(3) 0.083(3) -0.020(2) 0.013(2) -0.005(2)
C00R 0.0560(19) 0.099(3) 0.067(2) -0.006(2) 0.0121(16) -0.0054(18)
C00S 0.073(2) 0.103(3) 0.0478(19) 0.0158(19) 0.0231(16) 0.004(2)
C00T 0.071(2) 0.121(4) 0.072(3) -0.032(3) 0.013(2) 0.017(3)
C00U 0.066(2) 0.083(3) 0.085(3) -0.017(2) 0.003(2) 0.007(2)
C00V 0.084(3) 0.083(2) 0.0468(18) -0.0022(16) 0.0197(17) -0.032(2)
C00W 0.067(2) 0.118(4) 0.0525(19) 0.016(2) 0.0082(17) -0.007(2)
C00X 0.062(2) 0.151(5) 0.051(2) -0.013(2) 0.0165(17) -0.032(3)

loop_
_atom_type_symbol
_atom_type_description
_atom_type_scat_dispersion_real
_atom_type_scat_dispersion_imag
_atom_type_scat_source
C C 0.0181 0.0091 'International Tables Vol C Tables 4.2.6.8 and 6.1.1.4'
H H 0.0000 0.0000 'International Tables Vol C Tables 4.2.6.8 and 6.1.1.4'
F F 0.0727 0.0534 'International Tables Vol C Tables 4.2.6.8 and 6.1.1.4'
N N 0.0311 0.0180 'International Tables Vol C Tables 4.2.6.8 and 6.1.1.4'
O O 0.0492 0.0322 'International Tables Vol C Tables 4.2.6.8 and 6.1.1.4'

loop_
_geom_angle_atom_site_label_1
_geom_angle_atom_site_label_2
_geom_angle_atom_site_label_3
_geom_angle
C00A O001 C00X 112.0(3)
C00A N003 H003 120.8
C00A N003 C00G 118.3(3)
C00G N003 H003 120.8
C00L N004 C00F 118.2(3)
C00L N004 C00M 124.7(3)
C00M N004 C00F 111.3(2)
O002 C00A O001 123.5(3)
O002 C00A N003 124.9(3)
N003 C00A O001 111.6(3)
C00E C00B C00F 116.5(3)
C00N C00B C00E 120.1(3)
C00N C00B C00F 123.4(3)
N00D C00C C00M 173.2(5)
C00B C00E C00S 119.1(4)
C00P C00E C00B 118.4(4)
C00P C00E C00S 122.3(4)
N004 C00F C00B 107.5(3)
N004 C00F H00F 108.8
N004 C00F C00V 103.6(3)
C00B C00F H00F 108.8
C00B C00F C00V 118.8(3)
C00V C00F H00F 108.8
N003 C00G H00G 108.4
N003 C00G C00M 113.6(3)
N003 C00G C00V 113.3(3)
C00M C00G H00G 108.4
C00V C00G H00G 108.4
C00V C00G C00M 104.4(3)
N00I C00H C00M 172.5(4)
C00K C00J C00X 122.1(5)
C00R C00J C00K 116.4(4)
C00R C00J C00X 121.5(5)
F005 C00K C00J 120.0(5)
F005 C00K C00Q 118.4(5)
C00Q C00K C00J 121.7(5)
N004 C00L H00L 120.6
C00S C00L N004 118.8(4)
C00S C00L H00L 120.6
N004 C00M C00C 114.5(3)
N004 C00M C00G 101.6(3)
N004 C00M C00H 107.7(3)
C00C C00M C00G 108.2(3)
C00H C00M C00C 111.1(3)
C00H C00M C00G 113.6(3)
C00B C00N H00N 119.7
C00U C00N C00B 120.7(4)
C00U C00N H00N 119.7
F006 C00O C00Q 118.7(6)
F006 C00O C00W 120.0(6)
C00W C00O C00Q 121.3(4)
C00E C00P H00P 119.4
C00T C00P C00E 121.1(4)
C00T C00P H00P 119.4
F009 C00Q C00K 120.6(6)
F009 C00Q C00O 120.2(5)
C00O C00Q C00K 119.1(5)
F008 C00R C00J 119.4(4)
F008 C00R C00W 118.8(5)
C00W C00R C00J 121.8(5)
C00E C00S H00S 120.0
C00L C00S C00E 120.1(3)
C00L C00S H00S 120.0
C00P C00T H00T 119.8
C00P C00T C00U 120.4(4)
C00U C00T H00T 119.8
C00N C00U C00T 119.3(5)
C00N C00U H00U 120.4
C00T C00U H00U 120.4
C00F C00V H00A 110.4
C00F C00V H00B 110.4
C00G C00V C00F 106.8(3)
C00G C00V H00A 110.4
C00G C00V H00B 110.4
H00A C00V H00B 108.6
F007 C00W C00O 120.0(5)
F007 C00W C00R 120.2(6)
C00O C00W C00R 119.8(5)
O001 C00X C00J 107.7(3)
O001 C00X H00C 110.2
O001 C00X H00D 110.2
C00J C00X H00C 110.2
C00J C00X H00D 110.2
H00C C00X H00D 108.5

loop_
_geom_bond_atom_site_label_1
_geom_bond_atom_site_label_2
_geom_bond_distance
O001 C00A 1.355(4)
O001 C00X 1.454(5)
O002 C00A 1.201(5)
N003 H003 0.8600
N003 C00A 1.339(5)
N003 C00G 1.444(4)
N004 C00F 1.459(5)
N004 C00L 1.384(4)
N004 C00M 1.434(5)
F005 C00K 1.329(6)
F006 C00O 1.335(5)
F007 C00W 1.332(6)
F008 C00R 1.334(7)
F009 C00Q 1.326(7)
C00B C00E 1.414(5)
C00B C00F 1.505(5)
C00B C00N 1.384(6)
C00C N00D 1.131(6)
C00C C00M 1.495(5)
C00E C00P 1.393(7)
C00E C00S 1.443(7)
C00F H00F 0.9800
C00F C00V 1.545(5)
C00G H00G 0.9800
C00G C00M 1.576(4)
C00G C00V 1.520(5)
C00H N00I 1.127(6)
C00H C00M 1.486(5)
C00J C00K 1.393(7)
C00J C00R 1.387(7)
C00J C00X 1.485(6)
C00K C00Q 1.381(7)
C00L H00L 0.9300
C00L C00S 1.321(7)
C00N H00N 0.9300
C00N C00U 1.384(6)
C00O C00Q 1.354(9)
C00O C00W 1.352(9)
C00P H00P 0.9300
C00P C00T 1.370(9)
C00R C00W 1.369(7)
C00S H00S 0.9300
C00T H00T 0.9300
C00T C00U 1.398(8)
C00U H00U 0.9300
C00V H00A 0.9700
C00V H00B 0.9700
C00X H00C 0.9700
C00X H00D 0.9700

loop_
_geom_torsion_atom_site_label_1
_geom_torsion_atom_site_label_2
_geom_torsion_atom_site_label_3
_geom_torsion_atom_site_label_4
_geom_torsion
N003 C00G C00M N004 153.9(3)
N003 C00G C00M C00C 33.1(4)
N003 C00G C00M C00H -90.8(3)
N003 C00G C00V C00F -138.6(3)
N004 C00F C00V C00G -6.1(4)
N004 C00L C00S C00E 5.0(6)
F005 C00K C00Q F009 0.1(6)
F005 C00K C00Q C00O -179.6(4)
F006 C00O C00Q F009 -1.3(7)
F006 C00O C00Q C00K 178.4(4)
F006 C00O C00W F007 -1.4(7)
F006 C00O C00W C00R -178.8(4)
F008 C00R C00W F007 1.9(7)
F008 C00R C00W C00O 179.3(4)
C00A O001 C00X C00J 178.0(4)
C00A N003 C00G C00M 73.0(4)
C00A N003 C00G C00V -168.1(3)
C00B C00E C00P C00T 0.0(6)
C00B C00E C00S C00L -17.1(6)
C00B C00F C00V C00G -125.3(4)
C00B C00N C00U C00T -0.6(6)
C00E C00B C00F N004 37.2(4)
C00E C00B C00F C00V 154.3(3)
C00E C00B C00N C00U 0.2(5)
C00E C00P C00T C00U -0.5(7)
C00F N004 C00L C00S 31.5(6)
C00F N004 C00M C00C 79.9(4)
C00F N004 C00M C00G -36.4(4)
C00F N004 C00M C00H -156.0(3)
C00F C00B C00E C00P 178.0(3)
C00F C00B C00E C00S -6.5(5)
C00F C00B C00N C00U -177.6(3)
C00G N003 C00A O001 172.4(3)
C00G N003 C00A O002 -9.0(6)
C00J C00K C00Q F009 -179.7(4)
C00J C00K C00Q C00O 0.7(6)
C00J C00R C00W F007 -177.2(4)
C00J C00R C00W C00O 0.2(7)
C00K C00J C00R F008 -178.8(4)
C00K C00J C00R C00W 0.4(6)
C00K C00J C00X O001 96.3(5)
C00L N004 C00F C00B -51.1(4)
C00L N004 C00F C00V -177.7(4)
C00L N004 C00M C00C -72.7(4)
C00L N004 C00M C00G 170.9(3)
C00L N004 C00M C00H 51.3(5)
C00M N004 C00F C00B 154.3(3)
C00M N004 C00F C00V 27.7(4)
C00M N004 C00L C00S -177.6(4)
C00M C00G C00V C00F -14.5(4)
C00N C00B C00E C00P 0.1(5)
C00N C00B C00E C00S 175.6(3)
C00N C00B C00F N004 -145.0(3)
C00N C00B C00F C00V -27.9(5)
C00P C00E C00S C00L 158.2(4)
C00P C00T C00U C00N 0.8(7)
C00Q C00O C00W F007 177.1(4)
C00Q C00O C00W C00R -0.3(7)
C00R C00J C00K F005 179.4(3)
C00R C00J C00K C00Q -0.8(6)
C00R C00J C00X O001 -85.6(6)
C00S C00E C00P C00T -175.3(4)
C00V C00G C00M N004 29.9(4)
C00V C00G C00M C00C -90.9(4)
C00V C00G C00M C00H 145.2(3)
C00W C00O C00Q F009 -179.8(5)
C00W C00O C00Q C00K -0.1(7)
C00X O001 C00A O002 1.2(7)
C00X O001 C00A N003 179.9(4)
C00X C00J C00K F005 -2.4(6)
C00X C00J C00K C00Q 177.3(4)
C00X C00J C00R F008 3.1(6)
C00X C00J C00R C00W -177.8(4)
